data_7007204
loop_
_publ_author_name
'Mukherjee, Chandan'
'Weyherm\"uller, Thomas'
'Wieghardt, Karl'
'Chaudhuri, Phalguni'

_publ_section_title
;
 A trinuclear complex containing MnII MnIII MnIV, radicals, quinone and
 chloride ligands potentially relevant to PS II.
;
_journal_issue 18
_journal_name_full 'Dalton transactions (Cambridge, England : 2003)'
_journal_page_first 2169
_journal_page_last 2171
_journal_paper_doi 10.1039/b601581f
_journal_year 2006
_chemical_formula_moiety '[C84 H104 Cl Mn3 N4 O8], 2 MeCN'
_chemical_formula_sum 'C88 H110 Cl Mn3 N6 O8'
_chemical_formula_weight 1580.09
_chemical_name_systematic
;
?
;
_space_group_IT_number 2
_symmetry_cell_setting triclinic
_symmetry_space_group_name_Hall '-P 1'
_symmetry_space_group_name_H-M 'P -1'
_atom_sites_solution_hydrogens geom
_atom_sites_solution_primary direct
_atom_sites_solution_secondary difmap
_audit_creation_method SHELXL-97
_cell_angle_alpha 103.201(6)
_cell_angle_beta 92.060(6)
_cell_angle_gamma 97.692(6)
_cell_formula_units_Z 2
_cell_length_a 16.1719(8)
_cell_length_b 16.1921(9)
_cell_length_c 16.7326(5)
_cell_measurement_temperature 100(2)
_cell_volume 4217.3(4)
_computing_cell_refinement 'Nonius Collect Software'
_computing_data_collection 'Nonius Collect Software'
_computing_data_reduction 'Nonius Collect Software'
_computing_structure_refinement 'SHELXL-97 (Sheldrick, 1997)'
_computing_structure_solution 'SHELXS-97 (Sheldrick, 1990)'
_diffrn_ambient_temperature 100(2)
_diffrn_measured_fraction_theta_full 0.980
_diffrn_measured_fraction_theta_max 0.980
_diffrn_measurement_device_type 'Nonius Kappa-CCD'
_diffrn_measurement_method '220 images at 1.8 deg. stepwise rotation in omega and phi, 720 sec./frame'
_diffrn_radiation_monochromator graphite
_diffrn_radiation_source 'rotating anode, 50 kV, 80 mA'
_diffrn_radiation_type MoK\a
_diffrn_radiation_wavelength 0.71073
_diffrn_reflns_av_R_equivalents 0.0789
_diffrn_reflns_av_sigmaI/netI 0.0986
_diffrn_reflns_limit_h_max 18
_diffrn_reflns_limit_h_min -18
_diffrn_reflns_limit_k_max 18
_diffrn_reflns_limit_k_min -18
_diffrn_reflns_limit_l_max 18
_diffrn_reflns_limit_l_min -19
_diffrn_reflns_number 32092
_diffrn_reflns_theta_full 24.00
_diffrn_reflns_theta_max 24.00
_diffrn_reflns_theta_min 3.33
_exptl_absorpt_coefficient_mu 0.531
_exptl_absorpt_correction_type none
_exptl_crystal_density_diffrn 1.244
_exptl_crystal_density_method 'not measured'
_exptl_crystal_description 'transparent parallelepiped'
_exptl_crystal_F_000 1672
_exptl_crystal_size_max 0.10
_exptl_crystal_size_mid 0.06
_exptl_crystal_size_min 0.02
_refine_diff_density_max 0.865
_refine_diff_density_min -0.410
_refine_diff_density_rms 0.086
_refine_ls_extinction_method none
_refine_ls_goodness_of_fit_ref 1.073
_refine_ls_hydrogen_treatment mixed
_refine_ls_matrix_type full
_refine_ls_number_parameters 1015
_refine_ls_number_reflns 12983
_refine_ls_number_restraints 39
_refine_ls_restrained_S_all 1.078
_refine_ls_R_factor_all 0.1200
_refine_ls_R_factor_gt 0.0687
_refine_ls_shift/su_max 0.001
_refine_ls_shift/su_mean 0.000
_refine_ls_structure_factor_coef Fsqd
_refine_ls_weighting_details 'calc w=1/[\s^2^(Fo^2^)+(0.0468P)^2^+14.8242P] where P=(Fo^2^+2Fc^2^)/3'
_refine_ls_weighting_scheme calc
_refine_ls_wR_factor_gt 0.1448
_refine_ls_wR_factor_ref 0.1722
_reflns_number_gt 8510
_reflns_number_total 12983
_reflns_threshold_expression >2sigma(I)
_cod_data_source_file b601581f.txt
_cod_data_source_block 1
_cod_depositor_comments
;
The following automatic conversions were performed:
'_symmetry_cell_setting' value 'Triclinic' changed to 'triclinic'
according to '/home/saulius/struct/CIF-dictionaries/cif_core.dic'
dictionary named 'cif_core.dic' version 2.4.1 from 2010-06-29.

Automatic conversion script
Id: cif_fix_enum 1527 2010-12-29 10:47:43Z saulius 
;
_cod_original_cell_volume 4217.3(3)
_cod_original_sg_symbol_H-M P-1
_cod_database_code 7007204

loop_
_symmetry_equiv_pos_as_xyz
'x, y, z'
'-x, -y, -z'

loop_
_atom_site_label
_atom_site_type_symbol
_atom_site_fract_x
_atom_site_fract_y
_atom_site_fract_z
_atom_site_U_iso_or_equiv
_atom_site_adp_type
_atom_site_occupancy
_atom_site_symmetry_multiplicity
_atom_site_calc_flag
_atom_site_refinement_flags
_atom_site_disorder_assembly
_atom_site_disorder_group
Mn1 Mn 0.73983(5) 0.76114(5) 1.98593(5) 0.0213(2) Uani 1 1 d . . .
Mn2 Mn 0.77569(5) 0.71800(5) 1.80009(5) 0.0212(2) Uani 1 1 d . . .
Mn3 Mn 0.69135(5) 0.73860(5) 1.63265(5) 0.0210(2) Uani 1 1 d . . .
Cl1 Cl 0.85300(9) 0.69907(10) 2.02866(8) 0.0321(4) Uani 1 1 d . . .
O1 O 0.7202(2) 0.8668(2) 2.0583(2) 0.0219(9) Uani 1 1 d . . .
C2 C 0.6513(3) 0.8602(4) 2.0967(3) 0.0240(13) Uani 1 1 d . . .
C3 C 0.6161(3) 0.9316(3) 2.1404(3) 0.0207(12) Uani 1 1 d . . .
C4 C 0.5382(3) 0.9133(4) 2.1682(3) 0.0250(13) Uani 1 1 d . . .
H4 H 0.5125 0.9603 2.1957 0.030 Uiso 1 1 calc R . .
C5 C 0.4929(3) 0.8292(3) 2.1590(3) 0.0231(13) Uani 1 1 d . A .
C6 C 0.5304(3) 0.7612(4) 2.1222(3) 0.0231(13) Uani 1 1 d . . .
H6 H 0.5037 0.7043 2.1181 0.028 Uiso 1 1 calc R . .
C7 C 0.6095(3) 0.7763(4) 2.0903(3) 0.0197(12) Uani 1 1 d . . .
N8 N 0.6505(3) 0.7151(3) 2.0435(2) 0.0221(10) Uani 1 1 d . . .
C9 C 0.6290(3) 0.6267(3) 2.0355(3) 0.0208(12) Uani 1 1 d . . .
C10 C 0.6146(3) 0.5935(4) 2.1046(3) 0.0245(13) Uani 1 1 d . . .
H10 H 0.6176 0.6311 2.1577 0.029 Uiso 1 1 calc R . .
C11 C 0.5959(3) 0.5066(4) 2.0958(3) 0.0259(13) Uani 1 1 d . . .
H11 H 0.5845 0.4844 2.1428 0.031 Uiso 1 1 calc R . .
C12 C 0.5936(4) 0.4512(4) 2.0195(3) 0.0265(13) Uani 1 1 d . . .
H12 H 0.5805 0.3911 2.0136 0.032 Uiso 1 1 calc R . .
C13 C 0.6108(3) 0.4842(4) 1.9511(3) 0.0247(13) Uani 1 1 d . . .
H13 H 0.6102 0.4459 1.8987 0.030 Uiso 1 1 calc R . .
C14 C 0.6288(3) 0.5718(3) 1.9576(3) 0.0203(12) Uani 1 1 d . . .
C15 C 0.6402(3) 0.6051(3) 1.8803(3) 0.0216(12) Uani 1 1 d . . .
H15A H 0.6555 0.5585 1.8364 0.026 Uiso 1 1 calc R . .
H15B H 0.5857 0.6187 1.8622 0.026 Uiso 1 1 calc R . .
O16 O 0.7003(2) 0.6778(2) 1.8879(2) 0.0234(9) Uani 1 1 d . . .
C17 C 0.6594(3) 1.0234(3) 2.1512(3) 0.0230(13) Uani 1 1 d . . .
C18 C 0.7475(4) 1.0331(4) 2.1911(3) 0.0278(14) Uani 1 1 d . . .
H18A H 0.7444 1.0201 2.2454 0.042 Uiso 1 1 calc R . .
H18B H 0.7752 1.0920 2.1971 0.042 Uiso 1 1 calc R . .
H18C H 0.7796 0.9933 2.1565 0.042 Uiso 1 1 calc R . .
C19 C 0.6640(4) 1.0459(4) 2.0663(3) 0.0302(14) Uani 1 1 d . . .
H19A H 0.6979 1.0084 2.0315 0.045 Uiso 1 1 calc R . .
H19B H 0.6895 1.1058 2.0737 0.045 Uiso 1 1 calc R . .
H19C H 0.6074 1.0379 2.0400 0.045 Uiso 1 1 calc R . .
C20 C 0.6122(4) 1.0890(4) 2.2057(3) 0.0265(13) Uani 1 1 d . . .
H20A H 0.5563 1.0862 2.1798 0.040 Uiso 1 1 calc R . .
H20B H 0.6431 1.1468 2.2122 0.040 Uiso 1 1 calc R . .
H20C H 0.6073 1.0759 2.2598 0.040 Uiso 1 1 calc R . .
C21 C 0.4034(4) 0.8208(3) 2.1850(3) 0.0305(14) Uani 1 1 d D . .
C22 C 0.3598(5) 0.7292(5) 2.1694(5) 0.043(2) Uani 0.721(6) 1 d PD A 1
H22A H 0.3028 0.7290 2.1874 0.065 Uiso 0.721(6) 1 calc PR A 1
H22B H 0.3908 0.6972 2.2003 0.065 Uiso 0.721(6) 1 calc PR A 1
H22C H 0.3577 0.7023 2.1105 0.065 Uiso 0.721(6) 1 calc PR A 1
C23 C 0.4002(5) 0.8667(5) 2.2748(4) 0.046(2) Uani 0.721(6) 1 d PD A 1
H23A H 0.3422 0.8607 2.2903 0.070 Uiso 0.721(6) 1 calc PR A 1
H23B H 0.4220 0.9276 2.2824 0.070 Uiso 0.721(6) 1 calc PR A 1
H23C H 0.4344 0.8413 2.3096 0.070 Uiso 0.721(6) 1 calc PR A 1
C24 C 0.3525(5) 0.8682(5) 2.1328(5) 0.049(2) Uani 0.721(6) 1 d PD A 1
H24A H 0.2943 0.8640 2.1479 0.073 Uiso 0.721(6) 1 calc PR A 1
H24B H 0.3540 0.8415 2.0742 0.073 Uiso 0.721(6) 1 calc PR A 1
H24C H 0.3772 0.9287 2.1437 0.073 Uiso 0.721(6) 1 calc PR A 1
C22X C 0.3421(11) 0.7805(11) 2.1109(8) 0.043(2) Uani 0.279(6) 1 d PD A 2
H22D H 0.2850 0.7757 2.1288 0.065 Uiso 0.279(6) 1 calc PR A 2
H22E H 0.3549 0.7233 2.0852 0.065 Uiso 0.279(6) 1 calc PR A 2
H22F H 0.3471 0.8165 2.0711 0.065 Uiso 0.279(6) 1 calc PR A 2
C23X C 0.4018(13) 0.7557(10) 2.2405(9) 0.046(2) Uani 0.279(6) 1 d PD A 2
H23D H 0.3458 0.7460 2.2602 0.070 Uiso 0.279(6) 1 calc PR A 2
H23E H 0.4427 0.7786 2.2877 0.070 Uiso 0.279(6) 1 calc PR A 2
H23F H 0.4160 0.7013 2.2087 0.070 Uiso 0.279(6) 1 calc PR A 2
C24X C 0.3740(14) 0.9014(9) 2.2351(10) 0.049(2) Uani 0.279(6) 1 d PD A 2
H24D H 0.3157 0.8878 2.2477 0.073 Uiso 0.279(6) 1 calc PR A 2
H24E H 0.3781 0.9455 2.2033 0.073 Uiso 0.279(6) 1 calc PR A 2
H24F H 0.4092 0.9228 2.2866 0.073 Uiso 0.279(6) 1 calc PR A 2
O31 O 0.8300(2) 0.5940(2) 1.7988(2) 0.0234(9) Uani 1 1 d . . .
C32 C 0.9063(4) 0.6000(4) 1.8091(3) 0.0221(13) Uani 1 1 d . . .
C33 C 0.9491(4) 0.5289(4) 1.8191(3) 0.0280(14) Uani 1 1 d . . .
C34 C 1.0330(4) 0.5431(4) 1.8236(4) 0.0344(15) Uani 1 1 d . . .
H34 H 1.0613 0.4961 1.8270 0.041 Uiso 1 1 calc R . .
C35 C 1.0850(4) 0.6243(4) 1.8236(3) 0.0295(14) Uani 1 1 d . . .
C36 C 1.0477(4) 0.6927(4) 1.8207(3) 0.0273(14) Uani 1 1 d . . .
H36 H 1.0809 0.7465 1.8237 0.033 Uiso 1 1 calc R . .
C37 C 0.9585(3) 0.6858(4) 1.8132(3) 0.0225(13) Uani 1 1 d . . .
N38 N 0.9150(3) 0.7463(3) 1.8103(2) 0.0210(10) Uani 1 1 d . . .
C39 C 0.9513(3) 0.8335(4) 1.8176(3) 0.0240(13) Uani 1 1 d . . .
C40 C 1.0057(3) 0.8553(4) 1.7603(3) 0.0286(14) Uani 1 1 d . . .
H40 H 1.0196 0.8120 1.7163 0.034 Uiso 1 1 calc R . .
C41 C 1.0389(4) 0.9393(4) 1.7678(4) 0.0333(15) Uani 1 1 d . . .
H41 H 1.0768 0.9537 1.7293 0.040 Uiso 1 1 calc R . .
C42 C 1.0182(4) 1.0031(4) 1.8302(4) 0.0365(16) Uani 1 1 d . . .
H42 H 1.0423 1.0610 1.8355 0.044 Uiso 1 1 calc R . .
C43 C 0.9620(4) 0.9819(4) 1.8853(4) 0.0355(15) Uani 1 1 d . . .
H43 H 0.9466 1.0262 1.9275 0.043 Uiso 1 1 calc R . .
C44 C 0.9273(4) 0.8969(4) 1.8802(3) 0.0278(14) Uani 1 1 d . . .
C45 C 0.8720(4) 0.8771(4) 1.9461(3) 0.0272(14) Uani 1 1 d . . .
H45A H 0.9045 0.8539 1.9849 0.033 Uiso 1 1 calc R . .
H45B H 0.8548 0.9310 1.9774 0.033 Uiso 1 1 calc R . .
O46 O 0.7997(2) 0.8178(2) 1.9146(2) 0.0248(9) Uani 1 1 d . . .
C47 C 0.8976(4) 0.4430(4) 1.8239(4) 0.0347(15) Uani 1 1 d . . .
C48 C 0.8439(4) 0.4592(4) 1.8979(4) 0.0431(17) Uani 1 1 d . . .
H48A H 0.8055 0.4992 1.8905 0.065 Uiso 1 1 calc R . .
H48B H 0.8802 0.4839 1.9482 0.065 Uiso 1 1 calc R . .
H48C H 0.8117 0.4049 1.9024 0.065 Uiso 1 1 calc R . .
C49 C 0.8420(5) 0.4028(4) 1.7458(4) 0.0499(19) Uani 1 1 d . . .
H49A H 0.8766 0.3940 1.6985 0.075 Uiso 1 1 calc R . .
H49B H 0.8018 0.4410 1.7382 0.075 Uiso 1 1 calc R . .
H49C H 0.8119 0.3475 1.7502 0.075 Uiso 1 1 calc R . .
C50 C 0.9554(5) 0.3782(5) 1.8361(7) 0.087(3) Uani 1 1 d . . .
H50A H 0.9215 0.3245 1.8400 0.130 Uiso 1 1 calc R . .
H50B H 0.9913 0.4017 1.8868 0.130 Uiso 1 1 calc R . .
H50C H 0.9902 0.3670 1.7892 0.130 Uiso 1 1 calc R . .
C51 C 1.1793(4) 0.6268(4) 1.8285(4) 0.0412(17) Uani 1 1 d . . .
C52 C 1.2243(4) 0.7150(5) 1.8286(6) 0.067(3) Uani 1 1 d . . .
H52A H 1.2051 0.7322 1.7794 0.101 Uiso 1 1 calc R . .
H52B H 1.2847 0.7137 1.8286 0.101 Uiso 1 1 calc R . .
H52C H 1.2121 0.7563 1.8779 0.101 Uiso 1 1 calc R . .
C53 C 1.2039(5) 0.5619(5) 1.7551(6) 0.070(3) Uani 1 1 d . . .
H53A H 1.1791 0.5040 1.7574 0.106 Uiso 1 1 calc R . .
H53B H 1.2650 0.5656 1.7566 0.106 Uiso 1 1 calc R . .
H53C H 1.1835 0.5745 1.7039 0.106 Uiso 1 1 calc R . .
C54 C 1.2064(5) 0.6030(6) 1.9092(6) 0.078(3) Uani 1 1 d . . .
H54A H 1.1896 0.6439 1.9565 0.116 Uiso 1 1 calc R . .
H54B H 1.2673 0.6051 1.9134 0.116 Uiso 1 1 calc R . .
H54C H 1.1794 0.5450 1.9089 0.116 Uiso 1 1 calc R . .
O61 O 0.6333(2) 0.6649(2) 1.5360(2) 0.0219(9) Uani 1 1 d . . .
C62 C 0.5533(3) 0.6698(4) 1.5320(3) 0.0204(12) Uani 1 1 d . . .
C63 C 0.5000(3) 0.6328(3) 1.4594(3) 0.0208(12) Uani 1 1 d . . .
C64 C 0.4179(3) 0.6459(4) 1.4629(3) 0.0239(13) Uani 1 1 d . . .
H64 H 0.3814 0.6216 1.4151 0.029 Uiso 1 1 calc R . .
C65 C 0.3836(3) 0.6935(3) 1.5333(3) 0.0235(13) Uani 1 1 d . . .
C66 C 0.4349(3) 0.7243(3) 1.6044(3) 0.0210(12) Uani 1 1 d . . .
H66 H 0.4131 0.7542 1.6528 0.025 Uiso 1 1 calc R . .
C67 C 0.5193(3) 0.7118(3) 1.6056(3) 0.0183(12) Uani 1 1 d . . .
N68 N 0.5784(3) 0.7392(3) 1.6697(3) 0.0188(10) Uani 1 1 d . . .
C69 C 0.5572(3) 0.7621(4) 1.7516(3) 0.0209(12) Uani 1 1 d . . .
C70 C 0.4890(3) 0.7176(4) 1.7811(3) 0.0243(13) Uani 1 1 d . . .
H70 H 0.4549 0.6705 1.7450 0.029 Uiso 1 1 calc R . .
C71 C 0.4715(4) 0.7425(4) 1.8631(3) 0.0292(14) Uani 1 1 d . . .
H71 H 0.4249 0.7127 1.8828 0.035 Uiso 1 1 calc R . .
C72 C 0.5213(4) 0.8103(4) 1.9163(3) 0.0300(14) Uani 1 1 d . . .
H72 H 0.5083 0.8283 1.9719 0.036 Uiso 1 1 calc R . .
C73 C 0.5901(4) 0.8513(4) 1.8876(3) 0.0273(14) Uani 1 1 d . . .
H73 H 0.6251 0.8966 1.9249 0.033 Uiso 1 1 calc R . .
C74 C 0.6104(3) 0.8294(4) 1.8064(3) 0.0250(13) Uani 1 1 d . . .
C75 C 0.6866(3) 0.8715(3) 1.7755(3) 0.0248(13) Uani 1 1 d . . .
H75A H 0.6697 0.9033 1.7351 0.030 Uiso 1 1 calc R . .
H75B H 0.7199 0.9130 1.8219 0.030 Uiso 1 1 calc R . .
O76 O 0.7368(2) 0.8088(2) 1.7374(2) 0.0219(9) Uani 1 1 d . . .
C77 C 0.5351(3) 0.5840(4) 1.3811(3) 0.0238(13) Uani 1 1 d . . .
C78 C 0.5972(4) 0.6470(4) 1.3477(3) 0.0292(14) Uani 1 1 d . . .
H78A H 0.6215 0.6155 1.2993 0.044 Uiso 1 1 calc R . .
H78B H 0.6418 0.6747 1.3903 0.044 Uiso 1 1 calc R . .
H78C H 0.5676 0.6907 1.3324 0.044 Uiso 1 1 calc R . .
C79 C 0.4656(4) 0.5422(4) 1.3138(3) 0.0359(16) Uani 1 1 d . . .
H79A H 0.4897 0.5093 1.2660 0.054 Uiso 1 1 calc R . .
H79B H 0.4381 0.5868 1.2976 0.054 Uiso 1 1 calc R . .
H79C H 0.4244 0.5038 1.3348 0.054 Uiso 1 1 calc R . .
C80 C 0.5806(4) 0.5127(4) 1.3998(3) 0.0340(15) Uani 1 1 d . . .
H80A H 0.5421 0.4738 1.4231 0.051 Uiso 1 1 calc R . .
H80B H 0.6285 0.5381 1.4394 0.051 Uiso 1 1 calc R . .
H80C H 0.6004 0.4806 1.3489 0.051 Uiso 1 1 calc R . .
C81 C 0.2927(4) 0.7073(4) 1.5266(3) 0.0287(14) Uani 1 1 d . . .
C82 C 0.2696(4) 0.7682(5) 1.6044(4) 0.0465(19) Uani 1 1 d . . .
H82A H 0.2116 0.7781 1.5971 0.070 Uiso 1 1 calc R . .
H82B H 0.3070 0.8230 1.6143 0.070 Uiso 1 1 calc R . .
H82C H 0.2755 0.7426 1.6516 0.070 Uiso 1 1 calc R . .
C83 C 0.2365(4) 0.6226(4) 1.5122(5) 0.053(2) Uani 1 1 d . . .
H83A H 0.2505 0.5842 1.4618 0.079 Uiso 1 1 calc R . .
H83B H 0.1781 0.6317 1.5063 0.079 Uiso 1 1 calc R . .
H83C H 0.2441 0.5968 1.5590 0.079 Uiso 1 1 calc R . .
C84 C 0.2792(5) 0.7506(5) 1.4548(4) 0.058(2) Uani 1 1 d . . .
H84A H 0.2928 0.7136 1.4034 0.087 Uiso 1 1 calc R . .
H84B H 0.3155 0.8060 1.4653 0.087 Uiso 1 1 calc R . .
H84C H 0.2206 0.7595 1.4502 0.087 Uiso 1 1 calc R . .
O91 O 0.6796(2) 0.8328(2) 1.5870(2) 0.0229(9) Uani 1 1 d . . .
C92 C 0.7210(3) 0.8291(4) 1.5185(3) 0.0248(13) Uani 1 1 d . . .
C93 C 0.7037(3) 0.8740(3) 1.4590(3) 0.0209(12) Uani 1 1 d . . .
C94 C 0.7490(4) 0.8592(4) 1.3890(3) 0.0251(13) Uani 1 1 d . . .
H94 H 0.7391 0.8893 1.3479 0.030 Uiso 1 1 calc R . .
C95 C 0.8081(3) 0.8026(4) 1.3756(3) 0.0237(13) Uani 1 1 d . . .
C96 C 0.8261(3) 0.7616(3) 1.4362(3) 0.0228(13) Uani 1 1 d . . .
H96 H 0.8672 0.7243 1.4289 0.027 Uiso 1 1 calc R . .
C97 C 0.7837(3) 0.7749(3) 1.5087(3) 0.0216(13) Uani 1 1 d . . .
N98 N 0.7918(3) 0.7358(3) 1.5740(3) 0.0215(10) Uani 1 1 d . . .
C99 C 0.8573(3) 0.6898(4) 1.5822(3) 0.0249(13) Uani 1 1 d . . .
C100 C 0.9397(4) 0.7188(4) 1.5670(3) 0.0287(14) Uani 1 1 d . . .
H100 H 0.9521 0.7722 1.5523 0.034 Uiso 1 1 calc R . .
C101 C 1.0032(4) 0.6706(4) 1.5733(3) 0.0308(15) Uani 1 1 d . . .
H101 H 1.0584 0.6906 1.5619 0.037 Uiso 1 1 calc R . .
C102 C 0.9866(4) 0.5935(4) 1.5960(3) 0.0354(16) Uani 1 1 d . . .
H102 H 1.0301 0.5604 1.6003 0.042 Uiso 1 1 calc R . .
C103 C 0.9056(4) 0.5650(4) 1.6125(3) 0.0308(14) Uani 1 1 d . . .
H103 H 0.8944 0.5120 1.6280 0.037 Uiso 1 1 calc R . .
C104 C 0.8406(3) 0.6115(4) 1.6070(3) 0.0231(13) Uani 1 1 d . . .
C105 C 0.7533(4) 0.5826(4) 1.6271(3) 0.0258(13) Uani 1 1 d . . .
H10A H 0.7167 0.5633 1.5756 0.031 Uiso 1 1 calc R . .
H10B H 0.7535 0.5333 1.6528 0.031 Uiso 1 1 calc R . .
O106 O 0.7204(2) 0.6494(2) 1.6815(2) 0.0201(8) Uani 1 1 d . . .
C107 C 0.6366(4) 0.9329(4) 1.4696(3) 0.0279(14) Uani 1 1 d . . .
C108 C 0.6600(4) 1.0048(4) 1.5482(3) 0.0353(15) Uani 1 1 d . . .
H10A H 0.6606 0.9797 1.5962 0.053 Uiso 1 1 calc R . .
H10B H 0.6186 1.0445 1.5538 0.053 Uiso 1 1 calc R . .
H10C H 0.7155 1.0359 1.5446 0.053 Uiso 1 1 calc R . .
C109 C 0.5519(4) 0.8813(4) 1.4759(4) 0.0346(15) Uani 1 1 d . . .
H10D H 0.5401 0.8326 1.4280 0.052 Uiso 1 1 calc R . .
H10E H 0.5082 0.9180 1.4774 0.052 Uiso 1 1 calc R . .
H10F H 0.5530 0.8601 1.5262 0.052 Uiso 1 1 calc R . .
C110 C 0.6290(4) 0.9762(4) 1.3979(4) 0.0355(15) Uani 1 1 d . . .
H11A H 0.6826 1.0103 1.3933 0.053 Uiso 1 1 calc R . .
H11B H 0.5858 1.0138 1.4078 0.053 Uiso 1 1 calc R . .
H11C H 0.6135 0.9323 1.3467 0.053 Uiso 1 1 calc R . .
C111 C 0.8517(4) 0.7835(4) 1.2941(3) 0.0269(14) Uani 1 1 d . . .
C112 C 0.9453(4) 0.8129(4) 1.3107(4) 0.0388(16) Uani 1 1 d . . .
H11D H 0.9683 0.7810 1.3473 0.058 Uiso 1 1 calc R . .
H11E H 0.9554 0.8744 1.3369 0.058 Uiso 1 1 calc R . .
H11F H 0.9724 0.8025 1.2587 0.058 Uiso 1 1 calc R . .
C113 C 0.8346(4) 0.6870(4) 1.2556(3) 0.0322(15) Uani 1 1 d . . .
H11G H 0.7741 0.6681 1.2484 0.048 Uiso 1 1 calc R . .
H11H H 0.8601 0.6563 1.2918 0.048 Uiso 1 1 calc R . .
H11I H 0.8587 0.6750 1.2020 0.048 Uiso 1 1 calc R . .
C114 C 0.8184(4) 0.8295(4) 1.2319(3) 0.0362(16) Uani 1 1 d . . .
H11J H 0.8458 0.8142 1.1803 0.054 Uiso 1 1 calc R . .
H11K H 0.8303 0.8916 1.2542 0.054 Uiso 1 1 calc R . .
H11L H 0.7579 0.8120 1.2213 0.054 Uiso 1 1 calc R . .
N200 N 0.8416(6) 1.1275(7) 1.7545(9) 0.160(6) Uani 1 1 d D . .
C201 C 0.8460(6) 1.0586(8) 1.7208(8) 0.092(3) Uani 1 1 d D . .
C202 C 0.8509(6) 0.9743(6) 1.6807(6) 0.090(3) Uani 1 1 d D . .
H20D H 0.8090 0.9559 1.6340 0.135 Uiso 1 1 calc R . .
H20E H 0.8402 0.9371 1.7190 0.135 Uiso 1 1 calc R . .
H20F H 0.9069 0.9705 1.6608 0.135 Uiso 1 1 calc R . .
N300 N 1.0684(10) 0.7808(9) 2.0499(10) 0.124(7) Uani 0.67 1 d PD . .
C301 C 1.1028(11) 0.8202(11) 2.0098(10) 0.113(7) Uani 0.67 1 d PD . .
C302 C 1.1298(9) 0.8731(9) 1.9600(9) 0.079(4) Uani 0.67 1 d PD . .
H30A H 1.1100 0.8457 1.9028 0.118 Uiso 0.67 1 calc PR . .
H30B H 1.1910 0.8842 1.9644 0.118 Uiso 0.67 1 calc PR . .
H30C H 1.1076 0.9274 1.9770 0.118 Uiso 0.67 1 calc PR . .
N400 N 1.0999(17) 0.898(2) 1.565(2) 0.121(13) Uani 0.33 1 d PD . .
C401 C 1.079(2) 0.943(2) 1.5273(19) 0.104(14) Uani 0.33 1 d PD . .
C402 C 1.076(3) 1.000(2) 1.478(3) 0.18(3) Uani 0.33 1 d PD . .

loop_
_atom_site_aniso_label
_atom_site_aniso_U_11
_atom_site_aniso_U_22
_atom_site_aniso_U_33
_atom_site_aniso_U_23
_atom_site_aniso_U_13
_atom_site_aniso_U_12
Mn1 0.0246(5) 0.0203(5) 0.0181(4) 0.0025(3) 0.0029(3) 0.0031(4)
Mn2 0.0231(5) 0.0223(5) 0.0184(4) 0.0045(3) 0.0015(3) 0.0043(4)
Mn3 0.0226(5) 0.0232(5) 0.0172(4) 0.0035(3) 0.0010(3) 0.0058(4)
Cl1 0.0352(9) 0.0353(9) 0.0285(8) 0.0088(6) 0.0009(6) 0.0127(7)
O1 0.026(2) 0.020(2) 0.0183(19) 0.0025(16) 0.0041(16) 0.0037(17)
C2 0.024(3) 0.030(4) 0.018(3) 0.005(2) -0.001(2) 0.004(3)
C3 0.026(3) 0.019(3) 0.016(3) 0.001(2) -0.004(2) 0.006(3)
C4 0.029(3) 0.024(3) 0.021(3) 0.001(2) 0.000(2) 0.007(3)
C5 0.028(3) 0.018(3) 0.022(3) -0.001(2) 0.002(2) 0.005(3)
C6 0.024(3) 0.022(3) 0.019(3) 0.000(2) 0.000(2) -0.001(3)
C7 0.022(3) 0.023(3) 0.015(3) 0.005(2) -0.002(2) 0.007(3)
N8 0.026(3) 0.021(3) 0.019(2) 0.006(2) 0.0008(19) 0.001(2)
C9 0.017(3) 0.019(3) 0.026(3) 0.002(2) 0.000(2) 0.006(2)
C10 0.023(3) 0.026(3) 0.025(3) 0.004(2) 0.004(2) 0.006(3)
C11 0.026(3) 0.026(4) 0.029(3) 0.012(3) 0.006(2) 0.004(3)
C12 0.031(3) 0.018(3) 0.029(3) 0.003(3) 0.001(3) 0.005(3)
C13 0.023(3) 0.026(3) 0.022(3) -0.001(2) -0.003(2) 0.005(3)
C14 0.017(3) 0.023(3) 0.021(3) 0.004(2) 0.002(2) 0.006(2)
C15 0.024(3) 0.015(3) 0.024(3) 0.002(2) -0.001(2) 0.002(2)
O16 0.025(2) 0.022(2) 0.0181(19) -0.0005(16) 0.0037(16) -0.0029(17)
C17 0.025(3) 0.018(3) 0.024(3) 0.003(2) 0.000(2) 0.003(3)
C18 0.034(4) 0.015(3) 0.034(3) 0.004(2) -0.001(3) 0.001(3)
C19 0.043(4) 0.020(3) 0.029(3) 0.008(3) 0.001(3) 0.005(3)
C20 0.032(3) 0.019(3) 0.027(3) 0.000(2) -0.001(2) 0.005(3)
C21 0.032(4) 0.029(4) 0.027(3) -0.001(3) 0.009(3) 0.005(3)
C22 0.036(5) 0.043(6) 0.048(6) 0.005(4) 0.016(4) 0.003(4)
C23 0.031(5) 0.054(6) 0.044(5) -0.008(4) 0.019(4) 0.001(4)
C24 0.032(5) 0.053(7) 0.062(6) 0.016(5) 0.003(4) 0.006(5)
C22X 0.036(5) 0.043(6) 0.048(6) 0.005(4) 0.016(4) 0.003(4)
C23X 0.031(5) 0.054(6) 0.044(5) -0.008(4) 0.019(4) 0.001(4)
C24X 0.032(5) 0.053(7) 0.062(6) 0.016(5) 0.003(4) 0.006(5)
O31 0.025(2) 0.022(2) 0.023(2) 0.0048(16) 0.0031(16) 0.0039(18)
C32 0.025(4) 0.020(3) 0.020(3) 0.005(2) 0.001(2) 0.000(3)
C33 0.024(3) 0.023(3) 0.037(3) 0.007(3) 0.003(3) 0.005(3)
C34 0.032(4) 0.032(4) 0.043(4) 0.015(3) 0.008(3) 0.008(3)
C35 0.029(4) 0.031(4) 0.033(3) 0.014(3) 0.004(3) 0.009(3)
C36 0.027(3) 0.027(4) 0.028(3) 0.011(3) -0.002(2) 0.000(3)
C37 0.024(3) 0.031(4) 0.012(3) 0.004(2) -0.001(2) 0.007(3)
N38 0.025(3) 0.021(3) 0.017(2) 0.0051(19) -0.0009(19) 0.004(2)
C39 0.019(3) 0.026(3) 0.026(3) 0.009(3) -0.004(2) -0.001(3)
C40 0.022(3) 0.034(4) 0.031(3) 0.010(3) 0.001(3) 0.007(3)
C41 0.026(4) 0.035(4) 0.043(4) 0.020(3) 0.007(3) 0.003(3)
C42 0.039(4) 0.027(4) 0.042(4) 0.011(3) 0.003(3) -0.007(3)
C43 0.036(4) 0.026(4) 0.041(4) 0.003(3) 0.003(3) 0.000(3)
C44 0.026(3) 0.037(4) 0.022(3) 0.010(3) 0.000(2) 0.006(3)
C45 0.031(4) 0.024(3) 0.023(3) 0.002(2) 0.000(2) -0.006(3)
O46 0.026(2) 0.028(2) 0.0181(19) 0.0046(16) 0.0020(16) -0.0027(18)
C47 0.027(4) 0.026(4) 0.054(4) 0.014(3) 0.008(3) 0.008(3)
C48 0.056(5) 0.040(4) 0.037(4) 0.021(3) 0.008(3) -0.002(3)
C49 0.064(5) 0.029(4) 0.049(4) 0.003(3) 0.012(4) -0.011(4)
C50 0.048(5) 0.035(5) 0.194(11) 0.056(6) 0.021(6) 0.011(4)
C51 0.026(4) 0.038(4) 0.068(5) 0.025(3) 0.005(3) 0.012(3)
C52 0.018(4) 0.066(6) 0.130(8) 0.052(5) -0.008(4) -0.001(4)
C53 0.043(5) 0.067(6) 0.113(7) 0.037(5) 0.032(5) 0.020(4)
C54 0.043(5) 0.106(8) 0.103(7) 0.066(6) -0.018(5) 0.014(5)
O61 0.021(2) 0.026(2) 0.0173(19) 0.0027(16) -0.0001(15) 0.0043(17)
C62 0.019(3) 0.025(3) 0.019(3) 0.008(2) 0.000(2) 0.005(3)
C63 0.028(3) 0.017(3) 0.019(3) 0.007(2) 0.005(2) 0.005(3)
C64 0.025(3) 0.024(3) 0.021(3) 0.001(2) -0.005(2) 0.004(3)
C65 0.027(3) 0.019(3) 0.022(3) 0.003(2) -0.002(2) 0.000(3)
C66 0.024(3) 0.016(3) 0.023(3) 0.005(2) 0.003(2) 0.003(2)
C67 0.022(3) 0.014(3) 0.021(3) 0.008(2) 0.001(2) 0.006(2)
N68 0.019(3) 0.015(2) 0.023(2) 0.0040(19) 0.0007(19) 0.004(2)
C69 0.018(3) 0.026(3) 0.021(3) 0.006(2) 0.003(2) 0.008(3)
C70 0.028(3) 0.028(3) 0.017(3) 0.001(2) -0.003(2) 0.012(3)
C71 0.026(3) 0.040(4) 0.028(3) 0.017(3) 0.007(3) 0.014(3)
C72 0.034(4) 0.039(4) 0.018(3) 0.004(3) 0.003(3) 0.016(3)
C73 0.027(3) 0.032(4) 0.021(3) -0.001(3) -0.004(2) 0.012(3)
C74 0.026(3) 0.027(3) 0.023(3) 0.003(3) -0.001(2) 0.014(3)
C75 0.031(3) 0.017(3) 0.025(3) 0.001(2) -0.002(2) 0.007(3)
O76 0.027(2) 0.025(2) 0.0130(18) 0.0025(15) -0.0001(15) 0.0049(17)
C77 0.024(3) 0.024(3) 0.020(3) -0.001(2) 0.000(2) 0.002(3)
C78 0.031(4) 0.034(4) 0.022(3) 0.005(3) 0.003(2) 0.002(3)
C79 0.035(4) 0.045(4) 0.022(3) -0.003(3) 0.004(3) 0.002(3)
C80 0.046(4) 0.030(4) 0.024(3) -0.002(3) 0.007(3) 0.007(3)
C81 0.027(3) 0.026(4) 0.028(3) -0.005(3) -0.001(2) 0.007(3)
C82 0.026(4) 0.054(5) 0.048(4) -0.017(3) -0.004(3) 0.017(3)
C83 0.029(4) 0.037(4) 0.082(5) -0.009(4) 0.009(4) 0.006(3)
C84 0.049(5) 0.077(6) 0.055(5) 0.021(4) -0.002(4) 0.029(4)
O91 0.026(2) 0.024(2) 0.021(2) 0.0066(16) 0.0040(16) 0.0081(17)
C92 0.029(3) 0.019(3) 0.023(3) -0.002(2) -0.001(2) 0.003(3)
C93 0.027(3) 0.019(3) 0.016(3) 0.003(2) -0.001(2) 0.005(3)
C94 0.033(4) 0.022(3) 0.021(3) 0.009(2) 0.002(2) 0.003(3)
C95 0.026(3) 0.023(3) 0.022(3) 0.006(2) 0.000(2) 0.002(3)
C96 0.025(3) 0.017(3) 0.025(3) 0.001(2) 0.006(2) 0.005(3)
C97 0.026(3) 0.018(3) 0.019(3) 0.003(2) -0.004(2) 0.002(3)
N98 0.019(3) 0.023(3) 0.023(2) 0.006(2) 0.0033(19) 0.003(2)
C99 0.023(3) 0.034(4) 0.017(3) 0.004(2) 0.000(2) 0.007(3)
C100 0.029(4) 0.036(4) 0.022(3) 0.008(3) 0.003(2) 0.006(3)
C101 0.020(3) 0.044(4) 0.029(3) 0.007(3) 0.005(2) 0.007(3)
C102 0.031(4) 0.048(4) 0.029(3) 0.005(3) 0.003(3) 0.019(3)
C103 0.035(4) 0.037(4) 0.023(3) 0.007(3) 0.004(3) 0.015(3)
C104 0.029(3) 0.025(3) 0.015(3) 0.000(2) 0.002(2) 0.009(3)
C105 0.033(4) 0.025(3) 0.022(3) 0.007(2) 0.003(2) 0.009(3)
O106 0.024(2) 0.018(2) 0.0197(19) 0.0039(15) 0.0024(15) 0.0053(17)
C107 0.034(4) 0.033(4) 0.020(3) 0.009(3) 0.005(2) 0.013(3)
C108 0.050(4) 0.027(4) 0.031(3) 0.005(3) 0.002(3) 0.016(3)
C109 0.036(4) 0.039(4) 0.034(4) 0.013(3) 0.006(3) 0.015(3)
C110 0.044(4) 0.037(4) 0.032(3) 0.014(3) 0.010(3) 0.020(3)
C111 0.029(3) 0.032(4) 0.022(3) 0.009(3) 0.005(2) 0.004(3)
C112 0.037(4) 0.048(4) 0.031(3) 0.012(3) 0.010(3) 0.000(3)
C113 0.050(4) 0.022(3) 0.025(3) 0.004(3) 0.009(3) 0.007(3)
C114 0.054(4) 0.033(4) 0.027(3) 0.011(3) 0.018(3) 0.017(3)
N200 0.091(8) 0.080(8) 0.290(16) -0.002(9) 0.078(9) 0.000(6)
C201 0.055(6) 0.074(8) 0.149(10) 0.030(7) 0.011(6) 0.008(6)
C202 0.072(7) 0.052(6) 0.136(9) 0.016(6) -0.037(6) -0.004(5)
N300 0.135(13) 0.091(11) 0.123(13) 0.001(9) 0.083(10) -0.044(9)
C301 0.101(15) 0.13(2) 0.082(14) -0.043(12) -0.012(10) 0.062(14)
C302 0.078(10) 0.071(11) 0.079(10) -0.004(8) 0.005(8) 0.021(8)
N400 0.063(18) 0.11(3) 0.16(3) -0.03(2) 0.044(19) 0.010(17)
C401 0.13(3) 0.05(2) 0.09(3) -0.042(18) -0.04(2) -0.01(2)
C402 0.25(5) 0.06(2) 0.20(4) 0.03(3) -0.15(4) -0.08(3)

loop_
_atom_type_symbol
_atom_type_description
_atom_type_scat_dispersion_real
_atom_type_scat_dispersion_imag
_atom_type_scat_source
C C 0.0033 0.0016 'International Tables Vol C Tables 4.2.6.8 and 6.1.1.4'
H H 0.0000 0.0000 'International Tables Vol C Tables 4.2.6.8 and 6.1.1.4'
N N 0.0061 0.0033 'International Tables Vol C Tables 4.2.6.8 and 6.1.1.4'
O O 0.0106 0.0060 'International Tables Vol C Tables 4.2.6.8 and 6.1.1.4'
Mn Mn 0.3368 0.7283 'International Tables Vol C Tables 4.2.6.8 and 6.1.1.4'
Cl Cl 0.1484 0.1585 'International Tables Vol C Tables 4.2.6.8 and 6.1.1.4'

loop_
_geom_angle_atom_site_label_1
_geom_angle_atom_site_label_2
_geom_angle_atom_site_label_3
_geom_angle
_geom_angle_site_symmetry_1
_geom_angle_site_symmetry_3
_geom_angle_publ_flag
O46 Mn1 O16 84.23(15) . . ?
O46 Mn1 N8 162.41(18) . . ?
O16 Mn1 N8 90.32(17) . . ?
O46 Mn1 O1 93.30(16) . . ?
O16 Mn1 O1 144.48(16) . . ?
N8 Mn1 O1 81.46(17) . . ?
O46 Mn1 Cl1 96.02(12) . . ?
O16 Mn1 Cl1 99.90(12) . . ?
N8 Mn1 Cl1 101.40(14) . . ?
O1 Mn1 Cl1 115.58(12) . . ?
O46 Mn1 Mn2 43.76(11) . . ?
O16 Mn1 Mn2 41.16(11) . . ?
N8 Mn1 Mn2 131.04(13) . . ?
O1 Mn1 Mn2 131.11(11) . . ?
Cl1 Mn1 Mn2 94.82(4) . . ?
O16 Mn2 O76 119.46(14) . . ?
O16 Mn2 O106 107.12(14) . . ?
O76 Mn2 O106 71.94(13) . . ?
O16 Mn2 O46 72.39(13) . . ?
O76 Mn2 O46 90.23(14) . . ?
O106 Mn2 O46 159.48(14) . . ?
O16 Mn2 N38 126.07(15) . . ?
O76 Mn2 N38 104.44(15) . . ?
O106 Mn2 N38 115.53(14) . . ?
O46 Mn2 N38 78.07(15) . . ?
O16 Mn2 O31 83.12(14) . . ?
O76 Mn2 O31 150.54(13) . . ?
O106 Mn2 O31 83.84(13) . . ?
O46 Mn2 O31 116.04(14) . . ?
N38 Mn2 O31 70.77(15) . . ?
O16 Mn2 Mn1 36.44(10) . . ?
O76 Mn2 Mn1 112.27(9) . . ?
O106 Mn2 Mn1 142.11(10) . . ?
O46 Mn2 Mn1 36.51(10) . . ?
N38 Mn2 Mn1 100.20(11) . . ?
O31 Mn2 Mn1 97.13(9) . . ?
O16 Mn2 Mn3 119.76(10) . . ?
O76 Mn2 Mn3 35.99(9) . . ?
O106 Mn2 Mn3 35.96(9) . . ?
O46 Mn2 Mn3 125.70(10) . . ?
N38 Mn2 Mn3 114.15(11) . . ?
O31 Mn2 Mn3 117.89(9) . . ?
Mn1 Mn2 Mn3 136.82(3) . . ?
O91 Mn3 O61 88.85(16) . . ?
O91 Mn3 O106 171.64(16) . . ?
O61 Mn3 O106 96.27(15) . . ?
O91 Mn3 O76 93.91(16) . . ?
O61 Mn3 O76 172.31(16) . . ?
O106 Mn3 O76 81.85(15) . . ?
O91 Mn3 N98 83.56(17) . . ?
O61 Mn3 N98 87.70(17) . . ?
O106 Mn3 N98 90.03(17) . . ?
O76 Mn3 N98 99.73(17) . . ?
O91 Mn3 N68 89.95(17) . . ?
O61 Mn3 N68 82.29(17) . . ?
O106 Mn3 N68 97.27(17) . . ?
O76 Mn3 N68 90.53(16) . . ?
N98 Mn3 N68 168.18(18) . . ?
O91 Mn3 Mn2 134.22(12) . . ?
O61 Mn3 Mn2 136.93(12) . . ?
O106 Mn3 Mn2 40.97(10) . . ?
O76 Mn3 Mn2 40.89(11) . . ?
N98 Mn3 Mn2 95.60(13) . . ?
N68 Mn3 Mn2 96.00(13) . . ?
C2 O1 Mn1 114.2(3) . . ?
O1 C2 C7 116.4(5) . . ?
O1 C2 C3 123.8(5) . . ?
C7 C2 C3 119.7(5) . . ?
C4 C3 C2 116.0(5) . . ?
C4 C3 C17 121.9(5) . . ?
C2 C3 C17 122.0(5) . . ?
C3 C4 C5 125.1(5) . . ?
C6 C5 C4 117.9(5) . . ?
C6 C5 C21 123.6(5) . . ?
C4 C5 C21 118.3(5) . . ?
C5 C6 C7 119.3(5) . . ?
N8 C7 C2 112.1(5) . . ?
N8 C7 C6 126.0(5) . . ?
C2 C7 C6 121.7(5) . . ?
C7 N8 C9 124.2(4) . . ?
C7 N8 Mn1 114.0(4) . . ?
C9 N8 Mn1 121.9(3) . . ?
C10 C9 C14 120.5(5) . . ?
C10 C9 N8 120.7(5) . . ?
C14 C9 N8 118.6(5) . . ?
C11 C10 C9 119.9(5) . . ?
C10 C11 C12 120.7(5) . . ?
C11 C12 C13 119.3(5) . . ?
C14 C13 C12 121.5(5) . . ?
C13 C14 C9 118.0(5) . . ?
C13 C14 C15 119.6(5) . . ?
C9 C14 C15 122.2(5) . . ?
O16 C15 C14 115.8(4) . . ?
C15 O16 Mn1 127.0(3) . . ?
C15 O16 Mn2 130.4(3) . . ?
Mn1 O16 Mn2 102.40(16) . . ?
C3 C17 C18 110.0(4) . . ?
C3 C17 C20 112.3(5) . . ?
C18 C17 C20 107.9(4) . . ?
C3 C17 C19 109.6(4) . . ?
C18 C17 C19 109.6(5) . . ?
C20 C17 C19 107.3(5) . . ?
C22 C21 C22X 57.6(8) . . ?
C22 C21 C23 110.5(5) . . ?
C22X C21 C23 137.9(9) . . ?
C22 C21 C5 114.1(5) . . ?
C22X C21 C5 110.6(9) . . ?
C23 C21 C5 110.8(5) . . ?
C22 C21 C24X 127.7(10) . . ?
C22X C21 C24X 109.8(7) . . ?
C23 C21 C24X 41.2(7) . . ?
C5 C21 C24X 117.4(10) . . ?
C22 C21 C23X 50.1(7) . . ?
C22X C21 C23X 107.4(7) . . ?
C23 C21 C23X 69.8(7) . . ?
C5 C21 C23X 103.7(9) . . ?
C24X C21 C23X 107.3(6) . . ?
C22 C21 C24 107.2(5) . . ?
C22X C21 C24 52.6(7) . . ?
C23 C21 C24 106.7(5) . . ?
C5 C21 C24 107.2(5) . . ?
C24X C21 C24 65.9(7) . . ?
C23X C21 C24 147.7(9) . . ?
C32 O31 Mn2 117.0(3) . . ?
O31 C32 C33 123.3(5) . . ?
O31 C32 C37 118.5(5) . . ?
C33 C32 C37 118.2(5) . . ?
C34 C33 C32 116.6(5) . . ?
C34 C33 C47 123.7(5) . . ?
C32 C33 C47 119.7(5) . . ?
C33 C34 C35 126.0(6) . . ?
C36 C35 C34 118.9(6) . . ?
C36 C35 C51 123.3(6) . . ?
C34 C35 C51 117.8(5) . . ?
C35 C36 C37 120.8(6) . . ?
N38 C37 C36 127.0(5) . . ?
N38 C37 C32 113.8(5) . . ?
C36 C37 C32 119.2(5) . . ?
C37 N38 C39 123.4(5) . . ?
C37 N38 Mn2 119.6(4) . . ?
C39 N38 Mn2 116.9(3) . . ?
C44 C39 C40 120.6(5) . . ?
C44 C39 N38 118.6(5) . . ?
C40 C39 N38 120.7(5) . . ?
C41 C40 C39 119.8(5) . . ?
C40 C41 C42 120.9(6) . . ?
C41 C42 C43 119.3(6) . . ?
C42 C43 C44 121.4(6) . . ?
C39 C44 C43 117.9(5) . . ?
C39 C44 C45 123.0(5) . . ?
C43 C44 C45 119.0(5) . . ?
O46 C45 C44 113.2(4) . . ?
C45 O46 Mn1 119.2(3) . . ?
C45 O46 Mn2 130.6(3) . . ?
Mn1 O46 Mn2 99.73(16) . . ?
C49 C47 C48 109.9(5) . . ?
C49 C47 C50 107.4(6) . . ?
C48 C47 C50 108.3(6) . . ?
C49 C47 C33 111.8(5) . . ?
C48 C47 C33 108.6(5) . . ?
C50 C47 C33 110.8(5) . . ?
C52 C51 C35 111.5(5) . . ?
C52 C51 C53 109.0(6) . . ?
C35 C51 C53 109.4(6) . . ?
C52 C51 C54 108.7(7) . . ?
C35 C51 C54 108.8(5) . . ?
C53 C51 C54 109.3(6) . . ?
C62 O61 Mn3 112.8(3) . . ?
O61 C62 C63 122.8(5) . . ?
O61 C62 C67 117.0(4) . . ?
C63 C62 C67 120.2(5) . . ?
C64 C63 C62 116.6(5) . . ?
C64 C63 C77 122.8(5) . . ?
C62 C63 C77 120.6(5) . . ?
C63 C64 C65 124.5(5) . . ?
C66 C65 C64 117.9(5) . . ?
C66 C65 C81 123.3(5) . . ?
C64 C65 C81 118.7(5) . . ?
C65 C66 C67 120.4(5) . . ?
N68 C67 C66 127.8(5) . . ?
N68 C67 C62 112.0(4) . . ?
C66 C67 C62 120.0(5) . . ?
C67 N68 C69 122.1(4) . . ?
C67 N68 Mn3 111.8(3) . . ?
C69 N68 Mn3 126.1(3) . . ?
C70 C69 N68 122.3(5) . . ?
C70 C69 C74 119.8(5) . . ?
N68 C69 C74 117.7(5) . . ?
C71 C70 C69 119.9(5) . . ?
C72 C71 C70 120.6(6) . . ?
C73 C72 C71 119.1(5) . . ?
C72 C73 C74 122.8(6) . . ?
C73 C74 C69 117.8(5) . . ?
C73 C74 C75 123.0(5) . . ?
C69 C74 C75 119.2(5) . . ?
O76 C75 C74 110.6(4) . . ?
C75 O76 Mn3 115.0(3) . . ?
C75 O76 Mn2 121.3(3) . . ?
Mn3 O76 Mn2 103.12(16) . . ?
C79 C77 C80 107.7(5) . . ?
C79 C77 C63 111.6(5) . . ?
C80 C77 C63 110.5(4) . . ?
C79 C77 C78 108.5(5) . . ?
C80 C77 C78 109.1(5) . . ?
C63 C77 C78 109.3(4) . . ?
C83 C81 C65 109.8(5) . . ?
C83 C81 C82 109.6(5) . . ?
C65 C81 C82 111.5(5) . . ?
C83 C81 C84 110.2(6) . . ?
C65 C81 C84 109.2(5) . . ?
C82 C81 C84 106.5(5) . . ?
C92 O91 Mn3 111.3(3) . . ?
O91 C92 C93 123.3(5) . . ?
O91 C92 C97 115.5(5) . . ?
C93 C92 C97 121.2(5) . . ?
C94 C93 C92 116.1(5) . . ?
C94 C93 C107 122.6(5) . . ?
C92 C93 C107 121.3(5) . . ?
C93 C94 C95 124.1(5) . . ?
C96 C95 C94 118.7(5) . . ?
C96 C95 C111 119.4(5) . . ?
C94 C95 C111 121.8(5) . . ?
C95 C96 C97 120.0(5) . . ?
N98 C97 C96 127.2(5) . . ?
N98 C97 C92 112.9(5) . . ?
C96 C97 C92 119.8(5) . . ?
C97 N98 C99 121.8(4) . . ?
C97 N98 Mn3 109.2(3) . . ?
C99 N98 Mn3 128.0(4) . . ?
N98 C99 C100 122.1(5) . . ?
N98 C99 C104 119.1(5) . . ?
C100 C99 C104 118.7(5) . . ?
C101 C100 C99 120.9(6) . . ?
C102 C101 C100 120.3(6) . . ?
C101 C102 C103 119.2(6) . . ?
C104 C103 C102 122.1(6) . . ?
C103 C104 C99 118.7(5) . . ?
C103 C104 C105 122.6(5) . . ?
C99 C104 C105 118.7(5) . . ?
O106 C105 C104 111.8(5) . . ?
C105 O106 Mn3 114.8(3) . . ?
C105 O106 Mn2 125.6(3) . . ?
Mn3 O106 Mn2 103.07(16) . . ?
C93 C107 C109 109.7(5) . . ?
C93 C107 C110 112.5(4) . . ?
C109 C107 C110 108.2(5) . . ?
C93 C107 C108 109.2(5) . . ?
C109 C107 C108 110.2(5) . . ?
C110 C107 C108 107.1(5) . . ?
C112 C111 C113 110.2(5) . . ?
C112 C111 C114 108.4(5) . . ?
C113 C111 C114 107.7(5) . . ?
C112 C111 C95 109.7(4) . . ?
C113 C111 C95 109.1(5) . . ?
C114 C111 C95 111.7(5) . . ?
N200 C201 C202 179.2(15) . . ?
N300 C301 C302 169(2) . . ?
N400 C401 C402 164(5) . . ?

loop_
_geom_bond_atom_site_label_1
_geom_bond_atom_site_label_2
_geom_bond_distance
_geom_bond_site_symmetry_2
_geom_bond_publ_flag
Mn1 O46 1.884(4) . ?
Mn1 O16 1.898(3) . ?
Mn1 N8 1.927(4) . ?
Mn1 O1 1.929(4) . ?
Mn1 Cl1 2.3658(17) . ?
Mn1 Mn2 3.1209(11) . ?
Mn2 O16 2.103(4) . ?
Mn2 O76 2.136(4) . ?
Mn2 O106 2.139(3) . ?
Mn2 O46 2.190(4) . ?
Mn2 N38 2.231(5) . ?
Mn2 O31 2.293(4) . ?
Mn2 Mn3 3.1774(11) . ?
Mn3 O91 1.883(4) . ?
Mn3 O61 1.905(3) . ?
Mn3 O106 1.915(4) . ?
Mn3 O76 1.917(3) . ?
Mn3 N98 1.928(4) . ?
Mn3 N68 1.950(4) . ?
O1 C2 1.310(6) . ?
C2 C7 1.414(8) . ?
C2 C3 1.419(8) . ?
C3 C4 1.378(8) . ?
C3 C17 1.524(8) . ?
C4 C5 1.430(8) . ?
C5 C6 1.360(7) . ?
C5 C21 1.525(8) . ?
C6 C7 1.417(7) . ?
C7 N8 1.376(7) . ?
N8 C9 1.400(7) . ?
C9 C10 1.397(7) . ?
C9 C14 1.400(7) . ?
C10 C11 1.371(8) . ?
C11 C12 1.380(8) . ?
C12 C13 1.391(8) . ?
C13 C14 1.387(8) . ?
C14 C15 1.518(7) . ?
C15 O16 1.402(6) . ?
C17 C18 1.524(8) . ?
C17 C20 1.539(7) . ?
C17 C19 1.546(7) . ?
C21 C22 1.515(7) . ?
C21 C22X 1.521(8) . ?
C21 C23 1.522(7) . ?
C21 C24X 1.526(8) . ?
C21 C23X 1.555(8) . ?
C21 C24 1.566(7) . ?
O31 C32 1.227(6) . ?
C32 C33 1.459(8) . ?
C32 C37 1.512(8) . ?
C33 C34 1.342(8) . ?
C33 C47 1.543(8) . ?
C34 C35 1.462(8) . ?
C35 C36 1.340(8) . ?
C35 C51 1.520(8) . ?
C36 C37 1.431(8) . ?
C37 N38 1.288(7) . ?
N38 C39 1.431(7) . ?
C39 C44 1.395(8) . ?
C39 C40 1.395(8) . ?
C40 C41 1.370(8) . ?
C41 C42 1.377(8) . ?
C42 C43 1.383(8) . ?
C43 C44 1.397(8) . ?
C44 C45 1.509(8) . ?
C45 O46 1.411(6) . ?
C47 C49 1.520(9) . ?
C47 C48 1.532(8) . ?
C47 C50 1.537(9) . ?
C51 C52 1.513(10) . ?
C51 C53 1.527(10) . ?
C51 C54 1.550(10) . ?
O61 C62 1.308(6) . ?
C62 C63 1.425(7) . ?
C62 C67 1.430(7) . ?
C63 C64 1.374(7) . ?
C63 C77 1.538(7) . ?
C64 C65 1.428(7) . ?
C65 C66 1.378(7) . ?
C65 C81 1.519(8) . ?
C66 C67 1.408(7) . ?
C67 N68 1.361(7) . ?
N68 C69 1.404(6) . ?
C69 C70 1.402(8) . ?
C69 C74 1.416(8) . ?
C70 C71 1.391(7) . ?
C71 C72 1.382(8) . ?
C72 C73 1.377(8) . ?
C73 C74 1.386(7) . ?
C74 C75 1.494(8) . ?
C75 O76 1.434(6) . ?
C77 C79 1.532(8) . ?
C77 C80 1.532(8) . ?
C77 C78 1.545(8) . ?
C81 C83 1.505(9) . ?
C81 C82 1.535(8) . ?
C81 C84 1.545(9) . ?
O91 C92 1.343(6) . ?
C92 C93 1.401(7) . ?
C92 C97 1.418(8) . ?
C93 C94 1.394(7) . ?
C93 C107 1.526(8) . ?
C94 C95 1.401(8) . ?
C95 C96 1.375(7) . ?
C95 C111 1.545(7) . ?
C96 C97 1.403(7) . ?
C97 N98 1.393(7) . ?
N98 C99 1.393(7) . ?
C99 C100 1.404(8) . ?
C99 C104 1.419(8) . ?
C100 C101 1.385(8) . ?
C101 C102 1.381(9) . ?
C102 C103 1.388(8) . ?
C103 C104 1.384(8) . ?
C104 C105 1.502(8) . ?
C105 O106 1.420(6) . ?
C107 C109 1.527(8) . ?
C107 C110 1.531(8) . ?
C107 C108 1.540(8) . ?
C111 C112 1.520(8) . ?
C111 C113 1.530(8) . ?
C111 C114 1.534(8) . ?
N200 C201 1.141(12) . ?
C201 C202 1.391(12) . ?
N300 C301 1.137(16) . ?
C301 C302 1.369(16) . ?
N400 C401 1.137(18) . ?
C401 C402 1.375(19) . ?
